data_4104982
loop_
_publ_author_name
'Joobeom Seo'
'Ryotaro Matsuda'
'Hirotoshi Sakamoto'
'Charlotte Bonneau'
'Susumu Kitagawa'

_publ_section_title
;
 A Pillared-Layer Coordination Polymer with a Rotatable Pillar Acting as a
 Molecular Gate for Guest Molecules
;
_journal_name_full 'Journal of the American Chemical Society'
_journal_page_first 12792
_journal_page_last 12800
_journal_paper_doi 10.1021/ja904363b
_journal_volume 131
_journal_year 2009
_chemical_formula_sum 'C32 H34 Cd2 N6 O17'
_chemical_formula_weight 999.45
_chemical_name_systematic
; 
 ? 
;
_space_group_IT_number 14
_symmetry_cell_setting monoclinic
_symmetry_space_group_name_Hall '-P 2yn'
_symmetry_space_group_name_H-M 'P 1 21/n 1'
_atom_sites_solution_hydrogens geom
_atom_sites_solution_primary direct
_atom_sites_solution_secondary difmap
_audit_creation_method SHELXL-97
_cell_angle_alpha 90.00
_cell_angle_beta 95.40(3)
_cell_angle_gamma 90.00
_cell_formula_units_Z 4
_cell_length_a 10.261(2)
_cell_length_b 14.825(3)
_cell_length_c 25.931(5)
_cell_measurement_reflns_used 10038
_cell_measurement_temperature 293(2)
_cell_measurement_theta_max 27.5437
_cell_measurement_theta_min 3.1564
_cell_volume 3927.1(14)
_computing_structure_refinement 'SHELXL-97 (Sheldrick, 1997)'
_computing_structure_solution 'SHELXS-97 (Sheldrick, 1990)'
_diffrn_ambient_temperature 93.1500
_diffrn_detector_area_resol_mean 28.5714
_diffrn_measured_fraction_theta_full 0.988
_diffrn_measured_fraction_theta_max 0.988
_diffrn_measurement_device_type CCD
_diffrn_measurement_method dtprofit.ref
_diffrn_radiation_monochromator Confocal
_diffrn_radiation_source 'Rotating Anode'
_diffrn_radiation_type MoK\a
_diffrn_radiation_wavelength 0.710747
_diffrn_reflns_av_R_equivalents 0.0727
_diffrn_reflns_av_sigmaI/netI 0.0779
_diffrn_reflns_limit_h_max 12
_diffrn_reflns_limit_h_min -13
_diffrn_reflns_limit_k_max 16
_diffrn_reflns_limit_k_min -19
_diffrn_reflns_limit_l_max 33
_diffrn_reflns_limit_l_min -33
_diffrn_reflns_number 30058
_diffrn_reflns_theta_full 27.54
_diffrn_reflns_theta_max 27.54
_diffrn_reflns_theta_min 3.16
_exptl_absorpt_coefficient_mu 1.163
_exptl_absorpt_correction_T_max 1.0000
_exptl_absorpt_correction_T_min 0.7762
_exptl_absorpt_correction_type empirical
_exptl_absorpt_process_details 'Jacobson, R. (1998) Private commu1nication'
_exptl_crystal_colour Colorless
_exptl_crystal_density_diffrn 1.691
_exptl_crystal_description Block
_exptl_crystal_F_000 2000
_exptl_crystal_size_max 0.0500
_exptl_crystal_size_mid 0.0500
_exptl_crystal_size_min 0.0500
_refine_diff_density_max 4.958
_refine_diff_density_min -1.509
_refine_diff_density_rms 0.260
_refine_ls_extinction_method none
_refine_ls_goodness_of_fit_ref 1.073
_refine_ls_hydrogen_treatment constr
_refine_ls_matrix_type full
_refine_ls_number_parameters 532
_refine_ls_number_reflns 8957
_refine_ls_number_restraints 48
_refine_ls_restrained_S_all 1.076
_refine_ls_R_factor_all 0.1597
_refine_ls_R_factor_gt 0.1202
_refine_ls_shift/su_max 0.000
_refine_ls_shift/su_mean 0.000
_refine_ls_structure_factor_coef Fsqd
_refine_ls_weighting_details 'calc w=1/[\s^2^(Fo^2^)+(0.1903P)^2^+27.8007P] where P=(Fo^2^+2Fc^2^)/3'
_refine_ls_weighting_scheme calc
_refine_ls_wR_factor_gt 0.2961
_refine_ls_wR_factor_ref 0.3400
_reflns_number_gt 5863
_reflns_number_total 8957
_reflns_threshold_expression >2sigma(I)
_cod_data_source_file ja904363b_si_004.cif
_cod_data_source_block 3
_cod_original_cell_volume 3926.9(14)
_cod_database_code 4104982

loop_
_symmetry_equiv_pos_as_xyz
'x, y, z'
'-x+1/2, y+1/2, -z+1/2'
'-x, -y, -z'
'x-1/2, -y-1/2, z-1/2'

loop_
_atom_site_label
_atom_site_type_symbol
_atom_site_fract_x
_atom_site_fract_y
_atom_site_fract_z
_atom_site_U_iso_or_equiv
_atom_site_adp_type
_atom_site_occupancy
_atom_site_symmetry_multiplicity
_atom_site_calc_flag
_atom_site_refinement_flags
Cd1 Cd 0.87952(7) 0.62819(5) 0.71477(3) 0.0379(3) Uani 1 1 d .
Cd2 Cd 1.07606(7) 0.91663(5) 0.73229(3) 0.0381(3) Uani 1 1 d .
O1W O 0.9939(8) 0.6011(6) 0.7979(4) 0.058(3) Uani 1 1 d .
O2W O 1.1278(10) 0.8403(8) 0.8160(4) 0.072(3) Uani 1 1 d .
O1 O 0.6976(7) 0.5417(5) 0.7289(3) 0.0439(18) Uani 1 1 d .
O2 O 0.6150(8) 0.4034(5) 0.7326(4) 0.049(2) Uani 1 1 d .
O3 O 0.7369(7) 0.2204(6) 0.7350(4) 0.049(2) Uani 1 1 d .
O4 O 0.6126(9) 0.2482(6) 0.6602(4) 0.057(2) Uani 1 1 d .
O5 O 1.0192(7) 0.7682(5) 0.7091(3) 0.0367(16) Uani 1 1 d .
O6 O 1.0983(7) 0.6353(6) 0.6911(4) 0.054(2) Uani 1 1 d .
O7 O 1.3622(11) 0.5625(8) 0.7491(5) 0.076(3) Uani 1 1 d U
O8 O 1.3581(12) 0.5553(8) 0.6654(5) 0.083(3) Uani 1 1 d .
O9 O 0.3050(11) 1.0417(7) 0.5195(4) 0.071(3) Uani 1 1 d .
O10 O 0.1966(13) 1.1863(9) 0.5712(5) 0.092(4) Uani 1 1 d U
H10B H 0.1980 1.1790 0.6026 0.138 Uiso 1 1 calc R
O11 O 0.3880(17) 0.6750(7) 0.4969(5) 0.118(6) Uani 1 1 d .
O12 O 0.260(2) 0.5041(14) 0.5211(9) 0.164(8) Uani 1 1 d U
H12A H 0.3210 0.4878 0.5416 0.247 Uiso 1 1 calc R
N1 N 0.9052(8) 0.4788(6) 0.6831(4) 0.041(2) Uani 1 1 d .
N2 N 0.9237(11) 0.3001(9) 0.6553(5) 0.065(3) Uani 1 1 d .
H2A H 0.9309 0.2443 0.6469 0.078 Uiso 1 1 calc R
N3 N 1.2616(8) 0.8436(6) 0.7065(4) 0.037(2) Uani 1 1 d .
N4 N 1.4833(10) 0.7372(9) 0.7118(5) 0.071(4) Uani 1 1 d .
N5 N 0.7512(10) 0.6872(6) 0.6428(4) 0.046(2) Uani 1 1 d .
N6 N 0.0204(9) 1.0272(6) 0.3466(4) 0.039(2) Uani 1 1 d .
C1 C 0.8097(10) 0.4193(7) 0.6920(4) 0.034(2) Uani 1 1 d .
C2 C 0.8128(11) 0.3291(8) 0.6797(5) 0.044(3) Uani 1 1 d .
C3 C 1.0063(11) 0.4481(8) 0.6596(5) 0.048(3) Uani 1 1 d .
H3A H 1.0716 0.4886 0.6527 0.058 Uiso 1 1 calc R
C4 C 1.0191(12) 0.3602(9) 0.6451(5) 0.054(3) Uani 1 1 d .
H4B H 1.0912 0.3416 0.6287 0.065 Uiso 1 1 calc R
C5 C 0.6980(10) 0.4586(7) 0.7203(4) 0.036(2) Uani 1 1 d .
C6 C 0.7117(10) 0.2649(8) 0.6929(5) 0.047(3) Uani 1 1 d .
C7 C 1.2530(11) 0.7541(8) 0.7044(4) 0.043(3) Uani 1 1 d .
C8 C 1.3607(11) 0.6990(9) 0.7081(6) 0.059(4) Uani 1 1 d .
C9 C 1.4911(11) 0.8299(8) 0.7093(5) 0.047(3) Uani 1 1 d .
H9A H 1.5724 0.8573 0.7086 0.057 Uiso 1 1 calc R
C10 C 1.3827(10) 0.8811(8) 0.7079(4) 0.037(2) Uani 1 1 d .
H10A H 1.3907 0.9436 0.7078 0.044 Uiso 1 1 calc R
C11 C 1.1141(10) 0.7173(7) 0.7009(4) 0.038(2) Uani 1 1 d .
C12 C 1.3636(16) 0.581(2) 0.7097(7) 0.120(11) Uani 1 1 d .
C13 C 0.7578(12) 0.7740(8) 0.6289(5) 0.050(3) Uani 1 1 d .
H13A H 0.8285 0.8084 0.6426 0.060 Uiso 1 1 calc R
C14 C 0.6633(12) 0.8144(9) 0.5949(5) 0.051(3) Uani 1 1 d .
H14A H 0.6756 0.8732 0.5839 0.062 Uiso 1 1 calc R
C15 C 0.5470(14) 0.7666(8) 0.5765(5) 0.053(3) Uani 1 1 d .
C16 C 0.5459(15) 0.6781(8) 0.5917(6) 0.067(4) Uani 1 1 d .
H16A H 0.4755 0.6414 0.5802 0.081 Uiso 1 1 calc R
C17 C 0.6459(14) 0.6436(8) 0.6230(5) 0.060(4) Uani 1 1 d .
H17A H 0.6401 0.5829 0.6315 0.072 Uiso 1 1 calc R
C18 C 0.4424(14) 0.8114(8) 0.5422(5) 0.053(3) Uani 1 1 d .
C19 C 0.4197(14) 0.9059(9) 0.5492(6) 0.059(3) Uani 1 1 d .
H19A H 0.4658 0.9363 0.5765 0.070 Uiso 1 1 calc R
C20 C 0.3313(13) 0.9520(9) 0.5163(5) 0.054(3) Uani 1 1 d .
C21 C 0.2604(13) 0.9053(9) 0.4730(5) 0.052(3) Uani 1 1 d .
C22 C 0.2792(17) 0.8146(9) 0.4698(5) 0.069(5) Uani 1 1 d .
H22A H 0.2288 0.7835 0.4439 0.083 Uiso 1 1 calc R
C23 C 0.3674(17) 0.7654(10) 0.5019(6) 0.070(4) Uani 1 1 d .
C24 C 0.1748(12) 0.9534(9) 0.4318(5) 0.051(3) Uani 1 1 d .
C25 C 0.0832(12) 1.0214(10) 0.4384(5) 0.051(3) Uani 1 1 d .
H25A H 0.0734 1.0448 0.4711 0.061 Uiso 1 1 calc R
C26 C 0.0095(12) 1.0523(9) 0.3962(5) 0.048(3) Uani 1 1 d .
H26A H -0.0546 1.0946 0.4018 0.057 Uiso 1 1 calc R
C27 C 0.1113(13) 0.9636(8) 0.3413(5) 0.051(3) Uani 1 1 d .
H27A H 0.1240 0.9440 0.3081 0.061 Uiso 1 1 calc R
C28 C 0.1859(12) 0.9260(8) 0.3821(5) 0.047(3) Uani 1 1 d .
H28A H 0.2455 0.8810 0.3759 0.056 Uiso 1 1 calc R
C29 C 0.3746(18) 1.0898(12) 0.5610(8) 0.085(6) Uani 1 1 d .
H29A H 0.4680 1.0878 0.5578 0.102 Uiso 1 1 calc R
H29B H 0.3582 1.0634 0.5940 0.102 Uiso 1 1 calc R
C30 C 0.3233(18) 1.1916(13) 0.5575(7) 0.083(5) Uani 1 1 d .
H30A H 0.3765 1.2302 0.5813 0.099 Uiso 1 1 calc R
H30B H 0.3247 1.2150 0.5226 0.099 Uiso 1 1 calc R
C31 C 0.298(2) 0.6231(12) 0.4600(7) 0.087(5) Uani 1 1 d U
H31A H 0.2090 0.6453 0.4605 0.105 Uiso 1 1 calc R
H31B H 0.3234 0.6296 0.4251 0.105 Uiso 1 1 calc R
C32 C 0.305(3) 0.5279(16) 0.4759(10) 0.113(7) Uani 1 1 d U
H32A H 0.2577 0.4928 0.4487 0.136 Uiso 1 1 calc R
H32B H 0.3961 0.5097 0.4773 0.136 Uiso 1 1 calc R
O3W O 0.098(2) 1.3373(14) 0.5158(9) 0.074(6) Uani 0.50 1 d P
O4W O 1.2566(12) 0.6627(8) 0.8226(5) 0.081(3) Uani 1 1 d .
O5W O 0.206(4) 0.603(2) 0.5798(13) 0.117(10) Uani 0.50 1 d PU
O6W O 1.471(3) 0.4462(19) 0.5933(11) 0.105(8) Uani 0.50 1 d PU
O7W O 0.078(3) 0.644(2) 0.5710(11) 0.106(9) Uani 0.50 1 d PU

loop_
_atom_site_aniso_label
_atom_site_aniso_U_11
_atom_site_aniso_U_22
_atom_site_aniso_U_33
_atom_site_aniso_U_23
_atom_site_aniso_U_13
_atom_site_aniso_U_12
Cd1 0.0247(4) 0.0317(5) 0.0556(5) -0.0011(3) -0.0048(3) -0.0013(3)
Cd2 0.0265(4) 0.0336(5) 0.0524(5) 0.0013(3) -0.0055(3) 0.0007(3)
O1W 0.039(4) 0.039(4) 0.090(7) 0.026(4) -0.026(4) -0.006(4)
O2W 0.055(6) 0.088(8) 0.068(6) -0.014(6) -0.014(5) 0.022(5)
O1 0.032(4) 0.037(4) 0.062(5) -0.006(4) 0.001(3) -0.003(3)
O2 0.036(4) 0.024(4) 0.089(7) 0.003(4) 0.015(4) -0.002(3)
O3 0.029(4) 0.042(5) 0.074(6) 0.012(4) -0.005(4) -0.002(3)
O4 0.048(5) 0.062(6) 0.058(5) -0.004(4) -0.007(4) -0.018(4)
O5 0.024(3) 0.034(4) 0.049(4) -0.004(3) -0.009(3) 0.005(3)
O6 0.023(4) 0.051(5) 0.088(7) -0.016(5) 0.001(4) 0.004(3)
O7 0.062(6) 0.081(6) 0.081(6) 0.015(5) -0.013(5) -0.012(5)
O8 0.069(7) 0.073(7) 0.107(10) 0.018(7) 0.003(7) 0.001(6)
O9 0.079(7) 0.064(6) 0.061(6) -0.014(5) -0.044(5) 0.017(5)
O10 0.085(7) 0.105(7) 0.086(7) -0.036(6) 0.005(6) 0.004(6)
O11 0.197(16) 0.038(6) 0.096(9) 0.006(5) -0.101(10) 0.005(7)
O12 0.178(11) 0.139(10) 0.170(11) 0.000(8) -0.014(9) -0.008(8)
N1 0.027(4) 0.040(5) 0.053(6) -0.011(4) -0.007(4) -0.006(4)
N2 0.048(6) 0.073(8) 0.072(8) -0.016(6) -0.001(6) -0.013(6)
N3 0.022(4) 0.041(5) 0.045(5) -0.001(4) -0.005(3) -0.005(3)
N4 0.027(5) 0.085(9) 0.096(9) -0.016(7) -0.017(5) -0.004(5)
N5 0.039(5) 0.034(5) 0.063(6) 0.000(4) -0.011(4) 0.001(4)
N6 0.039(5) 0.025(4) 0.050(5) 0.003(4) -0.009(4) 0.006(4)
C1 0.025(4) 0.035(6) 0.042(6) -0.001(4) -0.002(4) -0.004(4)
C2 0.039(6) 0.042(6) 0.050(7) -0.008(5) -0.004(5) 0.006(5)
C3 0.032(5) 0.046(7) 0.067(8) -0.015(6) 0.011(5) -0.008(5)
C4 0.036(6) 0.061(8) 0.064(8) -0.028(6) 0.008(6) -0.013(6)
C5 0.030(5) 0.022(5) 0.053(6) 0.005(4) -0.004(4) -0.001(4)
C6 0.025(5) 0.034(6) 0.079(8) -0.003(6) -0.011(5) -0.008(4)
C7 0.030(5) 0.049(7) 0.046(6) 0.007(5) -0.013(4) -0.005(5)
C8 0.026(5) 0.042(7) 0.105(11) -0.003(7) -0.011(6) 0.003(5)
C9 0.031(5) 0.049(7) 0.061(7) -0.017(6) -0.004(5) -0.015(5)
C10 0.033(5) 0.039(6) 0.037(5) -0.006(4) -0.005(4) -0.012(4)
C11 0.025(5) 0.037(6) 0.049(6) 0.001(5) -0.006(4) -0.009(4)
C12 0.054(9) 0.26(3) 0.053(9) -0.080(14) 0.020(8) -0.078(14)
C13 0.036(6) 0.043(7) 0.070(8) -0.002(6) -0.009(5) -0.014(5)
C14 0.045(7) 0.050(7) 0.058(7) -0.001(6) -0.003(6) -0.013(6)
C15 0.061(8) 0.042(7) 0.050(7) -0.001(5) -0.020(6) 0.001(6)
C16 0.066(9) 0.030(6) 0.095(11) 0.010(6) -0.043(8) -0.006(6)
C17 0.069(9) 0.035(6) 0.067(8) 0.009(6) -0.045(7) -0.018(6)
C18 0.062(8) 0.043(7) 0.049(7) -0.007(5) -0.028(6) 0.000(6)
C19 0.066(9) 0.043(7) 0.064(9) 0.012(6) -0.008(7) 0.007(6)
C20 0.053(7) 0.050(8) 0.055(7) -0.006(6) -0.013(6) 0.004(6)
C21 0.045(6) 0.058(8) 0.048(7) 0.013(6) -0.019(5) -0.015(6)
C22 0.091(11) 0.050(8) 0.057(8) 0.010(6) -0.041(8) -0.027(7)
C23 0.094(12) 0.044(8) 0.064(9) -0.009(6) -0.034(8) 0.001(7)
C24 0.043(6) 0.052(7) 0.055(7) -0.003(6) -0.017(5) -0.024(6)
C25 0.039(6) 0.073(9) 0.039(6) 0.005(6) -0.013(5) -0.003(6)
C26 0.043(6) 0.051(7) 0.046(6) 0.020(5) -0.008(5) -0.002(5)
C27 0.060(8) 0.035(6) 0.053(7) -0.010(5) -0.025(6) 0.005(5)
C28 0.042(6) 0.035(6) 0.060(8) -0.001(5) -0.018(5) 0.001(5)
C29 0.073(11) 0.079(11) 0.094(12) -0.040(9) -0.036(9) 0.009(9)
C30 0.076(11) 0.089(13) 0.084(12) -0.019(10) 0.012(9) -0.023(10)
C31 0.094(9) 0.077(8) 0.083(8) 0.006(7) -0.039(7) -0.002(7)
C32 0.114(10) 0.102(10) 0.117(10) -0.023(8) -0.025(8) -0.005(8)
O3W 0.071(14) 0.053(12) 0.095(16) -0.032(11) -0.003(12) 0.005(10)
O4W 0.068(7) 0.075(7) 0.098(9) 0.010(6) -0.011(6) 0.014(6)
O5W 0.121(13) 0.119(13) 0.113(13) -0.013(9) 0.016(9) -0.005(9)
O6W 0.109(12) 0.095(11) 0.108(11) 0.004(9) -0.005(9) -0.018(9)
O7W 0.114(12) 0.110(12) 0.094(11) -0.002(9) 0.003(9) -0.009(9)

loop_
_atom_type_symbol
_atom_type_description
_atom_type_scat_dispersion_real
_atom_type_scat_dispersion_imag
_atom_type_scat_source
C C 0.0033 0.0016 'International Tables Vol C Tables 4.2.6.8 and 6.1.1.4'
H H 0.0000 0.0000 'International Tables Vol C Tables 4.2.6.8 and 6.1.1.4'
N N 0.0061 0.0033 'International Tables Vol C Tables 4.2.6.8 and 6.1.1.4'
O O 0.0106 0.0060 'International Tables Vol C Tables 4.2.6.8 and 6.1.1.4'
Cd Cd -0.8075 1.2024 'International Tables Vol C Tables 4.2.6.8 and 6.1.1.4'

loop_
_geom_angle_atom_site_label_1
_geom_angle_atom_site_label_2
_geom_angle_atom_site_label_3
_geom_angle
_geom_angle_site_symmetry_1
_geom_angle_site_symmetry_3
O3 Cd1 O1 76.8(3) 2_656 .
O3 Cd1 N5 86.9(3) 2_656 .
O1 Cd1 N5 86.1(3) . .
O3 Cd1 O6 132.2(3) 2_656 .
O1 Cd1 O6 148.8(3) . .
N5 Cd1 O6 104.5(4) . .
O3 Cd1 N1 145.8(3) 2_656 .
O1 Cd1 N1 70.0(3) . .
N5 Cd1 N1 98.3(3) . .
O6 Cd1 N1 79.4(3) . .
O3 Cd1 O1W 80.0(3) 2_656 .
O1 Cd1 O1W 95.7(3) . .
N5 Cd1 O1W 166.0(3) . .
O6 Cd1 O1W 81.1(3) . .
N1 Cd1 O1W 95.4(3) . .
O3 Cd1 O5 82.7(3) 2_656 .
O1 Cd1 O5 158.2(3) . .
N5 Cd1 O5 85.8(3) . .
O6 Cd1 O5 53.0(3) . .
N1 Cd1 O5 131.2(3) . .
O1W Cd1 O5 87.5(3) . .
O2 Cd2 O7 103.4(4) 2_656 2_756
O2 Cd2 N6 94.1(3) 2_656 3_676
O7 Cd2 N6 86.2(4) 2_756 3_676
O2 Cd2 O5 79.4(3) 2_656 .
O7 Cd2 O5 176.8(4) 2_756 .
N6 Cd2 O5 92.0(3) 3_676 .
O2 Cd2 N3 147.1(3) 2_656 .
O7 Cd2 N3 106.3(4) 2_756 .
N6 Cd2 N3 101.7(3) 3_676 .
O5 Cd2 N3 71.4(3) . .
O2 Cd2 O2W 74.1(3) 2_656 .
O7 Cd2 O2W 102.4(4) 2_756 .
N6 Cd2 O2W 166.7(4) 3_676 .
O5 Cd2 O2W 79.8(3) . .
N3 Cd2 O2W 85.7(3) . .
C5 O1 Cd1 119.9(7) . .
C5 O2 Cd2 133.8(7) . 2_646
C6 O3 Cd1 135.7(7) . 2_646
C11 O5 Cd2 115.3(6) . .
C11 O5 Cd1 88.3(6) . .
Cd2 O5 Cd1 152.1(3) . .
C11 O6 Cd1 95.6(7) . .
C12 O7 Cd2 114.9(19) . 2_746
C20 O9 C29 116.5(11) . .
C23 O11 C31 118.5(12) . .
C3 N1 C1 117.5(10) . .
C3 N1 Cd1 126.2(8) . .
C1 N1 Cd1 116.2(7) . .
C4 N2 C2 120.4(12) . .
C7 N3 C10 117.8(10) . .
C7 N3 Cd2 114.8(7) . .
C10 N3 Cd2 124.7(7) . .
C8 N4 C9 117.7(11) . .
C17 N5 C13 115.2(10) . .
C17 N5 Cd1 120.3(8) . .
C13 N5 Cd1 122.2(8) . .
C27 N6 C26 114.2(10) . .
C27 N6 Cd2 113.7(8) . 3_676
C26 N6 Cd2 131.9(7) . 3_676
N1 C1 C2 124.2(10) . .
N1 C1 C5 114.8(9) . .
C2 C1 C5 120.9(9) . .
C1 C2 N2 115.8(11) . .
C1 C2 C6 123.0(10) . .
N2 C2 C6 121.2(11) . .
N1 C3 C4 123.4(11) . .
C3 C4 N2 118.7(12) . .
O2 C5 O1 125.9(10) . .
O2 C5 C1 115.8(9) . .
O1 C5 C1 118.3(9) . .
O3 C6 O4 123.1(10) . .
O3 C6 C2 116.1(10) . .
O4 C6 C2 120.2(12) . .
N3 C7 C8 122.8(10) . .
N3 C7 C11 114.7(10) . .
C8 C7 C11 122.3(11) . .
C7 C8 N4 119.0(12) . .
C7 C8 C12 127.5(11) . .
N4 C8 C12 113.4(11) . .
C10 C9 N4 120.9(10) . .
C9 C10 N3 121.5(11) . .
O6 C11 O5 121.8(9) . .
O6 C11 C7 117.6(10) . .
O5 C11 C7 120.5(10) . .
O7 C12 O8 146(3) . .
O7 C12 C8 106.4(17) . .
O8 C12 C8 107(2) . .
N5 C13 C14 122.5(11) . .
C13 C14 C15 120.7(12) . .
C16 C15 C14 114.1(12) . .
C16 C15 C18 125.1(12) . .
C14 C15 C18 120.8(12) . .
C17 C16 C15 120.6(12) . .
N5 C17 C16 126.7(12) . .
C23 C18 C19 118.8(12) . .
C23 C18 C15 122.7(12) . .
C19 C18 C15 118.5(11) . .
C20 C19 C18 121.0(13) . .
O9 C20 C19 125.0(12) . .
O9 C20 C21 115.1(11) . .
C19 C20 C21 119.9(13) . .
C22 C21 C20 116.9(11) . .
C22 C21 C24 120.2(11) . .
C20 C21 C24 122.8(12) . .
C21 C22 C23 125.0(12) . .
O11 C23 C22 124.1(12) . .
O11 C23 C18 117.7(12) . .
C22 C23 C18 118.2(12) . .
C28 C24 C25 116.4(11) . .
C28 C24 C21 115.9(13) . .
C25 C24 C21 127.7(12) . .
C26 C25 C24 118.6(12) . .
C25 C26 N6 125.9(12) . .
N6 C27 C28 123.6(12) . .
C27 C28 C24 121.3(12) . .
O9 C29 C30 106.8(13) . .
O10 C30 C29 104.1(15) . .
C32 C31 O11 107.7(14) . .
O12 C32 C31 119(2) . .

loop_
_geom_bond_atom_site_label_1
_geom_bond_atom_site_label_2
_geom_bond_distance
_geom_bond_site_symmetry_2
Cd1 O3 2.300(8) 2_656
Cd1 O1 2.322(8) .
Cd1 N5 2.349(10) .
Cd1 O6 2.385(8) .
Cd1 N1 2.385(9) .
Cd1 O1W 2.390(9) .
Cd1 O5 2.534(7) .
Cd2 O2 2.246(8) 2_656
Cd2 O7 2.292(12) 2_756
Cd2 N6 2.340(9) 3_676
Cd2 O5 2.341(7) .
Cd2 N3 2.341(9) .
Cd2 O2W 2.461(11) .
O1 C5 1.253(13) .
O2 C5 1.244(13) .
O2 Cd2 2.246(8) 2_646
O3 C6 1.280(15) .
O3 Cd1 2.300(8) 2_646
O4 C6 1.285(14) .
O5 C11 1.265(13) .
O6 C11 1.249(13) .
O7 C12 1.06(2) .
O7 Cd2 2.292(12) 2_746
O8 C12 1.208(18) .
O9 C20 1.361(17) .
O9 C29 1.426(16) .
O10 C30 1.38(2) .
O11 C23 1.365(18) .
O11 C31 1.483(19) .
O12 C32 1.35(3) .
N1 C3 1.331(14) .
N1 C1 1.354(13) .
N2 C4 1.368(17) .
N2 C2 1.420(16) .
N3 C7 1.330(15) .
N3 C10 1.358(13) .
N4 C8 1.374(16) .
N4 C9 1.378(18) .
N5 C17 1.321(15) .
N5 C13 1.340(16) .
N6 C27 1.343(15) .
N6 C26 1.354(15) .
N6 Cd2 2.340(9) 3_676
C1 C2 1.375(16) .
C1 C5 1.532(15) .
C2 C6 1.472(16) .
C3 C4 1.366(17) .
C7 C8 1.371(16) .
C7 C11 1.521(14) .
C8 C12 1.75(3) .
C9 C10 1.345(16) .
C13 C14 1.384(18) .
C14 C15 1.430(17) .
C15 C16 1.371(18) .
C15 C18 1.485(16) .
C16 C17 1.348(17) .
C18 C23 1.414(17) .
C18 C19 1.434(19) .
C19 C20 1.369(18) .
C20 C21 1.455(17) .
C21 C22 1.36(2) .
C21 C24 1.497(17) .
C22 C23 1.379(19) .
C24 C28 1.367(18) .
C24 C25 1.399(19) .
C25 C26 1.350(15) .
C27 C28 1.363(16) .
C29 C30 1.60(3) .
C31 C32 1.47(3) .
O5W O7W 1.45(4) .
